data_1535651
loop_
_publ_author_name
'Huang, F.Q.'
'Deng, B.'
'Ellis, D.E.'
'Ibers, J.A.'

_publ_section_title
;
 Preparation, structures, and band gaps of RbInS2 and RbInSe2
;
_journal_name_full 'Journal of Solid State Chemistry'
_journal_page_first 2128
_journal_page_last 2132
_journal_volume 178
_journal_year 2005
_chemical_formula_sum 'In Rb S2'
_space_group_IT_number 15
_symmetry_space_group_name_Hall '-C 2yc'
_symmetry_space_group_name_H-M 'C 1 2/c 1'
_cell_angle_alpha 90
_cell_angle_beta 100.2437
_cell_angle_gamma 90
_cell_formula_units_Z 16
_cell_length_a 11.0653
_cell_length_b 11.0643
_cell_length_c 15.5796
_cell_volume 1877.004
_citation_journal_id_ASTM JSSCBI
_cod_data_source_file Huang_JSSCBI_2005_1927.cif
_cod_data_source_block In1Rb1S2
_cod_original_formula_sum 'In1 Rb1 S2'
_cod_database_code 1535651

loop_
_symmetry_equiv_pos_as_xyz
x,y,z
-x,y,-z+1/2
-x,-y,-z
x,-y,z-1/2
x+1/2,y+1/2,z
-x+1/2,y+1/2,-z+1/2
-x+1/2,-y+1/2,-z
x+1/2,-y+1/2,z-1/2

loop_
_atom_site_label
_atom_site_type_symbol
_atom_site_fract_x
_atom_site_fract_y
_atom_site_fract_z
_atom_site_occupancy
_atom_site_U_iso_or_equiv
In1 In+3 0.10177 0.18828 0.159817 1 0.0
S2 S-2 0.20338 0.06249 0.06376 1 0.0
Rb2 Rb+1 0.46513 0.31247 0.11225 1 0.0
In2 In+3 0.14674 0.43671 0.3404 1 0.0
S1 S-2 0.04668 0.31277 0.43804 1 0.0
Rb1 Rb+1 0.28447 0.06195 0.38781 1 0.0
S3 S-2 0.25883 0.31222 0.25021 1 0.0
S5 S-2 0 0.5715 0.25 1 0.0
S4 S-2 0 0.05363 0.25 1 0.0
